data_7720481
loop_
_publ_author_name
'G&#xf3;mez-Paz, Olaya'
'Carballo, Rosa'
'Lago, Ana B.'
'V&#xe1;zquez-L&#xf3;pez, Ezequiel M'
'Covelo, Berta'

_publ_section_title
;
 Structural diversity in Zn(II)/Cu(II) complexes with
 salicylic/acetylsalicylic acids and bis(4-pyridylthio)methane:
 coordination polymers, one organic cocrystal, and one organic salt.
;
_journal_issue 2
_journal_name_full 'Dalton transactions (Cambridge, England : 2003)'
_journal_page_first 724
_journal_page_last 734
_journal_paper_doi 10.1039/d5dt02303c
_journal_volume 55
_journal_year 2026
_chemical_formula_moiety 'C11 H10 N2 S2, 2(C7 H6 O3)'
_chemical_formula_sum 'C25 H22 N2 O6 S2'
_chemical_formula_weight 510.56
_space_group_crystal_system orthorhombic
_space_group_IT_number 19
_space_group_name_Hall 'P 2ac 2ab'
_space_group_name_H-M_alt 'P 21 21 21'
_atom_sites_solution_hydrogens geom
_audit_creation_date 2024-03-13
_audit_creation_method
;
Olex2 1.5
(compiled 2024.02.16 svn.r378c4104 for OlexSys, GUI svn.r6928)
;
_audit_update_record
;
2025-09-11 deposited with the CCDC.	2025-10-31 downloaded from the CCDC.
;
_cell_angle_alpha 90
_cell_angle_beta 90
_cell_angle_gamma 90
_cell_formula_units_Z 4
_cell_length_a 4.0567(3)
_cell_length_b 22.3227(13)
_cell_length_c 25.5311(16)
_cell_measurement_reflns_used 9934
_cell_measurement_temperature 100.00
_cell_measurement_theta_max 28.28
_cell_measurement_theta_min 2.42
_cell_volume 2312.0(3)
_computing_cell_refinement 'SAINT V8.40B (?, 2016)'
_computing_data_collection 'Bruker APEX4'
_computing_data_reduction 'SAINT V8.40B (?, 2016)'
_computing_molecular_graphics 'Olex2 1.5 (Dolomanov et al., 2009)'
_computing_publication_material 'Olex2 1.5 (Dolomanov et al., 2009)'
_computing_structure_refinement 'XL  (Sheldrick, 2008)'
_computing_structure_solution 'SHELXT 2018/2 (Sheldrick, 2018)'
_diffrn_ambient_temperature 100.00
_diffrn_measured_fraction_theta_full 0.998
_diffrn_measured_fraction_theta_max 0.997
_diffrn_measurement_device_type 'Bruker APEX-II CCD'
_diffrn_measurement_method '\f and \w scans'
_diffrn_radiation_monochromator 'Incoatec HeliosTM multilayer optics'
_diffrn_radiation_source 'Incoatec high brillance I\muS microsource'
_diffrn_radiation_type MoK\a
_diffrn_radiation_wavelength 0.71073
_diffrn_reflns_av_R_equivalents 0.0324
_diffrn_reflns_av_unetI/netI 0.0259
_diffrn_reflns_Laue_measured_fraction_full 0.998
_diffrn_reflns_Laue_measured_fraction_max 0.997
_diffrn_reflns_limit_h_max 5
_diffrn_reflns_limit_h_min -5
_diffrn_reflns_limit_k_max 29
_diffrn_reflns_limit_k_min -28
_diffrn_reflns_limit_l_max 34
_diffrn_reflns_limit_l_min -34
_diffrn_reflns_number 27484
_diffrn_reflns_point_group_measured_fraction_full 0.999
_diffrn_reflns_point_group_measured_fraction_max 0.997
_diffrn_reflns_theta_full 25.242
_diffrn_reflns_theta_max 28.284
_diffrn_reflns_theta_min 1.991
_diffrn_source_current 1.0
_diffrn_source_power 0.05
_diffrn_source_voltage 50.0
_diffrn_standards_number 0
_exptl_absorpt_coefficient_mu 0.277
_exptl_absorpt_correction_T_max 0.7457
_exptl_absorpt_correction_T_min 0.6347
_exptl_absorpt_correction_type multi-scan
_exptl_absorpt_process_details
;
SADABS-2016/2 (Bruker,2016/2) was used for absorption correction.
wR2(int) was 0.1673 before and 0.0467 after correction.
The Ratio of minimum to maximum transmission is 0.8511.
The \l/2 correction factor is Not present.
;
_exptl_crystal_colour colourless
_exptl_crystal_colour_primary colourless
_exptl_crystal_density_diffrn 1.467
_exptl_crystal_description needle
_exptl_crystal_F_000 1064
_exptl_crystal_size_max 0.273
_exptl_crystal_size_mid 0.082
_exptl_crystal_size_min 0.069
_refine_diff_density_max 0.211
_refine_diff_density_min -0.196
_refine_diff_density_rms 0.039
_refine_ls_abs_structure_details
;
 Flack x determined using 2105 quotients [(I+)-(I-)]/[(I+)+(I-)]
 (Parsons, Flack and Wagner, Acta Cryst. B69 (2013) 249-259).
;
_refine_ls_abs_structure_Flack 0.00(2)
_refine_ls_extinction_method none
_refine_ls_goodness_of_fit_ref 1.033
_refine_ls_hydrogen_treatment constr
_refine_ls_matrix_type full
_refine_ls_number_parameters 401
_refine_ls_number_reflns 5751
_refine_ls_number_restraints 0
_refine_ls_restrained_S_all 1.033
_refine_ls_R_factor_all 0.0310
_refine_ls_R_factor_gt 0.0275
_refine_ls_shift/su_max 0.002
_refine_ls_shift/su_mean 0.000
_refine_ls_structure_factor_coef Fsqd
_refine_ls_weighting_details 'w=1/[\s^2^(Fo^2^)+(0.0343P)^2^+0.4188P] where P=(Fo^2^+2Fc^2^)/3'
_refine_ls_weighting_scheme calc
_refine_ls_wR_factor_gt 0.0655
_refine_ls_wR_factor_ref 0.0674
_reflns_Friedel_coverage 0.695
_reflns_Friedel_fraction_full 0.999
_reflns_Friedel_fraction_max 0.996
_reflns_number_gt 5381
_reflns_number_total 5751
_reflns_threshold_expression 'I > 2\s(I)'
_cod_data_source_file d5dt02303c2.cif
_cod_data_source_block 32072703_0m_a
_cod_database_code 7720481
_shelx_shelxl_version_number 2019/1
_shelx_space_group_comment
;
The symmetry employed for this shelxl refinement is uniquely defined
by the following loop, which should always be used as a source of
symmetry information in preference to the above space-group names.
They are only intended as comments.
;
_shelx_estimated_absorpt_t_max 0.981
_shelx_estimated_absorpt_t_min 0.928
_olex2_refinement_description
;
1. Fixed Uiso
 At 1.2 times of:
  All C(H) groups, All C(H,H) groups
 At 1.5 times of:
  All O(H) groups
2. Others
 Sof(O5B)=Sof(O4B)=Sof(H4B)=Sof(C19B)=Sof(O6B)=Sof(H6BA)=Sof(C20B)=Sof(C21B)=
 Sof(C22B)=Sof(H22B)=Sof(C23B)=Sof(H23B)=Sof(C24B)=Sof(H24B)=Sof(C25B)=
 Sof(H25B)=1-FVAR(1)
 Sof(O4)=Sof(H4A)=Sof(O5)=Sof(C20)=Sof(O6)=Sof(H6)=Sof(C23)=Sof(H23)=Sof(C19)=
 Sof(C21)=Sof(C25)=Sof(H25)=Sof(C24)=Sof(H24)=Sof(C22)=Sof(H22)=FVAR(1)
3.a Secondary CH2 refined with riding coordinates:
 C6(H6A,H6B)
3.b Aromatic/amide H refined with riding coordinates:
 C8(H8), C1(H1), C2(H2), C4(H4), C5(H5), C10(H10), C15(H15), C16(H16),
 C11(H11), C18(H18), C17(H17), C9(H9), C23(H23), C25(H25), C24(H24), C22(H22),
 C22B(H22B), C23B(H23B), C24B(H24B), C25B(H25B)
3.c Fitted hexagon refined as free rotating group:
 C20B(C21B,C22B,C23B,C24B,C25B)
3.d Idealised tetrahedral OH refined as rotating group:
 O1(H1A), O3(H3), O4(H4A), O6(H6), O4B(H4B), O6B(H6BA)
;
_olex2_submission_special_instructions 'No special instructions were received'

loop_
_space_group_symop_operation_xyz
'x, y, z'
'-x+1/2, -y, z+1/2'
'-x, y+1/2, -z+1/2'
'x+1/2, -y+1/2, -z'

loop_
_atom_site_label
_atom_site_type_symbol
_atom_site_fract_x
_atom_site_fract_y
_atom_site_fract_z
_atom_site_U_iso_or_equiv
_atom_site_adp_type
_atom_site_occupancy
_atom_site_site_symmetry_order
_atom_site_calc_flag
_atom_site_refinement_flags_posn
_atom_site_refinement_flags_adp
_atom_site_refinement_flags_occupancy
_atom_site_disorder_assembly
_atom_site_disorder_group
S1 S 0.02264(12) 0.35121(2) 0.60374(2) 0.02141(10) Uani 1 1 d . . . . .
S2 S 0.00225(13) 0.48450(2) 0.63909(2) 0.02256(10) Uani 1 1 d . . . . .
O2 O 0.8566(4) 0.28501(6) 0.36807(5) 0.0261(3) Uani 1 1 d . . . . .
O1 O 0.5939(4) 0.36687(6) 0.33880(5) 0.0270(3) Uani 1 1 d . . . . .
H1A H 0.537658 0.369496 0.370376 0.040 Uiso 1 1 calc R U . . .
O3 O 1.1348(4) 0.21334(6) 0.30181(5) 0.0303(3) Uani 1 1 d . . . . .
H3 H 1.084524 0.226643 0.331536 0.045 Uiso 1 1 calc R U . . .
N1 N 0.3831(4) 0.37626(7) 0.43628(6) 0.0250(3) Uani 1 1 d . . . . .
N2 N 0.4114(5) 0.45856(9) 0.80277(6) 0.0349(4) Uani 1 1 d . . . . .
O4 O 0.6635(6) 0.45427(9) 0.89571(8) 0.0301(5) Uani 0.709(3) 1 d . . P A 1
H4A H 0.583325 0.455579 0.865394 0.045 Uiso 0.709(3) 1 calc R U P A 1
C12 C 0.7681(5) 0.31806(8) 0.33191(7) 0.0212(4) Uani 1 1 d . . . . .
O5 O 0.8222(7) 0.36343(12) 0.86857(9) 0.0320(6) Uani 0.709(3) 1 d . . P A 1
C3 C 0.1592(5) 0.36576(8) 0.53965(7) 0.0202(4) Uani 1 1 d . . . . .
C7 C 0.1505(5) 0.47039(8) 0.70251(7) 0.0205(4) Uani 1 1 d . . . . .
C8 C 0.1288(5) 0.41579(8) 0.72882(7) 0.0250(4) Uani 1 1 d . . . . .
H8 H 0.025151 0.382064 0.713195 0.030 Uiso 1 1 calc R U . . .
C1 C 0.4385(5) 0.32658(8) 0.46445(7) 0.0261(4) Uani 1 1 d . . . . .
H1 H 0.554186 0.294515 0.448308 0.031 Uiso 1 1 calc R U . . .
C2 C 0.3364(5) 0.31954(8) 0.51575(7) 0.0234(4) Uani 1 1 d . . . . .
H2 H 0.385822 0.283858 0.534442 0.028 Uiso 1 1 calc R U . . .
C4 C 0.1056(5) 0.41778(9) 0.51101(7) 0.0263(4) Uani 1 1 d . . . . .
H4 H -0.007377 0.450757 0.526217 0.032 Uiso 1 1 calc R U . . .
C5 C 0.2199(5) 0.42079(9) 0.45976(7) 0.0271(4) Uani 1 1 d . . . . .
H5 H 0.179797 0.456393 0.440392 0.032 Uiso 1 1 calc R U . . .
C13 C 0.8515(5) 0.30421(8) 0.27657(7) 0.0202(3) Uani 1 1 d . . . . .
C14 C 1.0285(5) 0.25195(8) 0.26446(6) 0.0223(3) Uani 1 1 d . . . . .
C6 C -0.2144(5) 0.41665(8) 0.62150(7) 0.0239(4) Uani 1 1 d . . . . .
H6A H -0.357299 0.405552 0.651397 0.029 Uiso 1 1 calc R U . . .
H6B H -0.361515 0.426234 0.591717 0.029 Uiso 1 1 calc R U . . .
C20 C 0.9521(16) 0.39273(18) 0.95501(19) 0.0207(13) Uani 0.709(3) 1 d . . P A 1
C10 C 0.3056(5) 0.51826(9) 0.72733(7) 0.0254(4) Uani 1 1 d . . . . .
H10 H 0.326513 0.555764 0.710051 0.030 Uiso 1 1 calc R U . . .
C15 C 1.1008(5) 0.23858(9) 0.21225(7) 0.0264(4) Uani 1 1 d . . . . .
H15 H 1.220182 0.203225 0.203922 0.032 Uiso 1 1 calc R U . . .
C16 C 0.9994(6) 0.27652(8) 0.17273(6) 0.0273(4) Uani 1 1 d . . . . .
H16 H 1.048671 0.266938 0.137330 0.033 Uiso 1 1 calc R U . . .
C11 C 0.4287(5) 0.51066(10) 0.77725(7) 0.0327(5) Uani 1 1 d . . . . .
H11 H 0.529896 0.543820 0.794140 0.039 Uiso 1 1 calc R U . . .
C18 C 0.7501(5) 0.34194(8) 0.23571(7) 0.0242(4) Uani 1 1 d . . . . .
H18 H 0.627722 0.377109 0.243509 0.029 Uiso 1 1 calc R U . . .
C17 C 0.8261(5) 0.32859(9) 0.18418(7) 0.0276(4) Uani 1 1 d . . . . .
H17 H 0.760304 0.354842 0.156820 0.033 Uiso 1 1 calc R U . . .
C9 C 0.2647(5) 0.41249(10) 0.77885(7) 0.0308(4) Uani 1 1 d . . . . .
H9 H 0.252411 0.375389 0.796971 0.037 Uiso 1 1 calc R U . . .
O6 O 1.1579(8) 0.29554(11) 0.93103(9) 0.0455(7) Uani 0.709(3) 1 d . . P A 1
H6 H 1.065782 0.305741 0.902949 0.068 Uiso 0.709(3) 1 calc R U P A 1
C23 C 1.2089(13) 0.3742(3) 1.0545(2) 0.0311(14) Uani 0.709(3) 1 d . . P A 1
H23 H 1.297787 0.367943 1.088531 0.037 Uiso 0.709(3) 1 calc R U P A 1
C19 C 0.8069(9) 0.40257(18) 0.90292(18) 0.0224(7) Uani 0.709(3) 1 d . . P A 1
C21 C 1.1176(14) 0.3393(2) 0.96726(15) 0.0301(9) Uani 0.709(3) 1 d . . P A 1
C25 C 0.9172(9) 0.43616(15) 0.99482(12) 0.0275(7) Uani 0.709(3) 1 d . . P A 1
H25 H 0.803746 0.472435 0.987495 0.033 Uiso 0.709(3) 1 calc R U P A 1
C24 C 1.0453(9) 0.42676(15) 1.04412(12) 0.0311(7) Uani 0.709(3) 1 d . . P A 1
H24 H 1.020747 0.456298 1.070623 0.037 Uiso 0.709(3) 1 calc R U P A 1
C22 C 1.2477(12) 0.33025(19) 1.01726(15) 0.0369(9) Uani 0.709(3) 1 d . . P A 1
H22 H 1.361527 0.294244 1.025413 0.044 Uiso 0.709(3) 1 calc R U P A 1
O5B O 0.7174(14) 0.4761(2) 0.9263(2) 0.0329(14) Uani 0.291(3) 1 d . . P A 2
O4B O 0.7553(17) 0.3944(3) 0.8758(3) 0.0297(14) Uani 0.291(3) 1 d . . P A 2
H4B H 0.635410 0.415448 0.856328 0.044 Uiso 0.291(3) 1 calc R U P A 2
C19B C 0.811(2) 0.4232(4) 0.9197(4) 0.027(2) Uani 0.291(3) 1 d . . P A 2
O6B O 0.9179(15) 0.4698(2) 1.02179(19) 0.0370(16) Uani 0.291(3) 1 d . . P A 2
H6BA H 0.826020 0.484821 0.995386 0.055 Uiso 0.291(3) 1 calc R U P A 2
C20B C 0.993(3) 0.3904(3) 0.9601(3) 0.027(5) Uani 0.291(3) 1 d G . P A 2
C21B C 1.0336(19) 0.4150(2) 1.0097(3) 0.0271(16) Uani 0.291(3) 1 d G . P A 2
C22B C 1.203(3) 0.3834(3) 1.0482(2) 0.043(6) Uani 0.291(3) 1 d G . P A 2
H22B H 1.230274 0.400253 1.082048 0.052 Uiso 0.291(3) 1 calc R U P A 2
C23B C 1.332(2) 0.3272(3) 1.0370(3) 0.043(3) Uani 0.291(3) 1 d G . P A 2
H23B H 1.447825 0.305577 1.063259 0.051 Uiso 0.291(3) 1 calc R U P A 2
C24B C 1.2920(19) 0.3025(2) 0.9874(3) 0.041(2) Uani 0.291(3) 1 d G . P A 2
H24B H 1.380342 0.264096 0.979774 0.049 Uiso 0.291(3) 1 calc R U P A 2
C25B C 1.123(3) 0.3341(3) 0.9490(2) 0.029(3) Uani 0.291(3) 1 d G . P A 2
H25B H 1.095303 0.317290 0.915076 0.035 Uiso 0.291(3) 1 calc R U P A 2

loop_
_atom_site_aniso_label
_atom_site_aniso_U_11
_atom_site_aniso_U_22
_atom_site_aniso_U_33
_atom_site_aniso_U_23
_atom_site_aniso_U_13
_atom_site_aniso_U_12
S1 0.0205(2) 0.0249(2) 0.01875(17) -0.00047(15) 0.00025(18) -0.0004(2)
S2 0.0216(2) 0.0242(2) 0.02188(18) 0.00133(15) -0.0006(2) -0.0001(2)
O2 0.0322(8) 0.0263(7) 0.0199(6) 0.0034(5) 0.0019(6) 0.0020(6)
O1 0.0359(9) 0.0245(7) 0.0205(6) 0.0012(5) 0.0045(5) 0.0049(6)
O3 0.0411(9) 0.0248(7) 0.0248(6) 0.0039(5) 0.0029(6) 0.0078(6)
N1 0.0280(9) 0.0263(8) 0.0205(7) 0.0009(6) -0.0015(6) -0.0019(7)
N2 0.0257(10) 0.0569(12) 0.0221(7) -0.0019(8) 0.0010(7) 0.0027(8)
O4 0.0414(13) 0.0290(11) 0.0199(10) -0.0028(9) -0.0043(9) 0.0054(9)
C12 0.0203(9) 0.0212(8) 0.0220(8) 0.0009(7) 0.0003(7) -0.0037(7)
O5 0.0520(15) 0.0249(12) 0.0191(10) -0.0080(10) 0.0025(9) -0.0019(11)
C3 0.0170(9) 0.0239(9) 0.0197(7) -0.0001(7) -0.0013(7) -0.0017(7)
C7 0.0176(9) 0.0235(9) 0.0204(8) -0.0023(7) 0.0023(7) 0.0027(7)
C8 0.0276(10) 0.0240(9) 0.0234(8) -0.0007(7) 0.0045(8) 0.0027(8)
C1 0.0290(11) 0.0236(9) 0.0257(8) -0.0006(7) 0.0035(8) 0.0005(8)
C2 0.0233(10) 0.0211(9) 0.0258(8) 0.0014(7) 0.0006(8) -0.0003(7)
C4 0.0304(11) 0.0261(9) 0.0225(8) -0.0001(7) -0.0024(7) 0.0065(8)
C5 0.0337(11) 0.0251(9) 0.0224(8) 0.0026(7) -0.0037(8) 0.0041(8)
C13 0.0204(9) 0.0202(8) 0.0201(8) 0.0001(6) -0.0004(7) -0.0039(7)
C14 0.0238(9) 0.0199(8) 0.0233(7) 0.0016(6) 0.0002(8) -0.0042(8)
C6 0.0160(9) 0.0298(10) 0.0260(8) -0.0045(7) 0.0001(7) 0.0001(7)
C20 0.024(2) 0.017(2) 0.021(2) -0.0038(15) 0.0036(17) -0.0042(15)
C10 0.0215(10) 0.0259(9) 0.0287(9) -0.0050(8) 0.0042(8) 0.0000(8)
C15 0.0279(10) 0.0232(9) 0.0280(9) -0.0055(7) 0.0023(8) -0.0031(7)
C16 0.0280(10) 0.0340(10) 0.0199(7) -0.0045(7) 0.0007(9) -0.0083(10)
C11 0.0279(12) 0.0449(12) 0.0253(9) -0.0103(8) 0.0018(8) -0.0041(9)
C18 0.0236(9) 0.0250(9) 0.0240(8) 0.0015(7) -0.0024(7) -0.0014(8)
C17 0.0282(11) 0.0327(10) 0.0217(8) 0.0042(8) -0.0041(8) -0.0046(8)
C9 0.0307(11) 0.0369(11) 0.0247(9) 0.0051(8) 0.0064(8) 0.0096(9)
O6 0.078(2) 0.0283(13) 0.0301(11) -0.0029(10) 0.0065(12) 0.0165(12)
C23 0.028(3) 0.043(3) 0.0225(19) 0.004(2) -0.0010(17) -0.003(2)
C19 0.0296(17) 0.0216(19) 0.016(2) -0.0041(15) 0.0043(17) -0.0056(14)
C21 0.042(2) 0.0266(17) 0.022(2) 0.0016(16) 0.0082(19) -0.0004(14)
C25 0.0305(19) 0.0246(15) 0.0275(15) -0.0045(13) -0.0005(12) 0.0006(13)
C24 0.0344(18) 0.0362(17) 0.0226(14) -0.0075(12) -0.0030(13) -0.0026(15)
C22 0.043(3) 0.0342(18) 0.033(2) 0.0068(18) 0.0010(17) 0.0077(17)
O5B 0.039(3) 0.027(3) 0.032(3) -0.006(2) -0.006(2) 0.011(2)
O4B 0.042(4) 0.029(4) 0.019(3) -0.009(3) 0.001(3) 0.004(3)
C19B 0.026(4) 0.035(5) 0.019(4) -0.009(4) 0.004(3) -0.007(4)
O6B 0.048(4) 0.035(3) 0.028(2) -0.009(2) -0.002(2) 0.000(2)
C20B 0.031(8) 0.040(9) 0.011(5) 0.007(4) -0.006(4) -0.005(5)
C21B 0.021(4) 0.027(4) 0.033(4) 0.002(3) 0.002(3) -0.004(3)
C22B 0.045(10) 0.052(10) 0.032(8) -0.005(6) -0.005(6) -0.019(8)
C23B 0.035(6) 0.045(5) 0.048(7) 0.010(5) -0.009(5) 0.001(4)
C24B 0.053(6) 0.028(4) 0.043(4) 0.003(4) -0.009(4) 0.010(4)
C25B 0.031(4) 0.032(6) 0.025(6) 0.004(5) -0.001(5) 0.004(3)

loop_
_atom_type_symbol
_atom_type_description
_atom_type_scat_dispersion_real
_atom_type_scat_dispersion_imag
_atom_type_scat_source
C C 0.0033 0.0016 'International Tables Vol C Tables 4.2.6.8 and 6.1.1.4'
H H 0.0000 0.0000 'International Tables Vol C Tables 4.2.6.8 and 6.1.1.4'
N N 0.0061 0.0033 'International Tables Vol C Tables 4.2.6.8 and 6.1.1.4'
O O 0.0106 0.0060 'International Tables Vol C Tables 4.2.6.8 and 6.1.1.4'
S S 0.1246 0.1234 'International Tables Vol C Tables 4.2.6.8 and 6.1.1.4'

loop_
_geom_angle_atom_site_label_1
_geom_angle_atom_site_label_2
_geom_angle_atom_site_label_3
_geom_angle
_geom_angle_site_symmetry_1
_geom_angle_site_symmetry_3
_geom_angle_publ_flag
C3 S1 C6 104.60(9) . . ?
C7 S2 C6 104.20(9) . . ?
C12 O1 H1A 109.5 . . ?
C14 O3 H3 109.5 . . ?
C5 N1 C1 117.23(16) . . ?
C11 N2 C9 118.09(17) . . ?
C19 O4 H4A 109.5 . . ?
O2 C12 O1 123.58(16) . . ?
O2 C12 C13 121.36(17) . . ?
O1 C12 C13 115.06(15) . . ?
C2 C3 S1 115.60(14) . . ?
C4 C3 S1 126.50(14) . . ?
C4 C3 C2 117.89(16) . . ?
C8 C7 S2 125.42(14) . . ?
C10 C7 S2 115.89(14) . . ?
C10 C7 C8 118.69(17) . . ?
C7 C8 H8 121.2 . . ?
C9 C8 C7 117.57(18) . . ?
C9 C8 H8 121.2 . . ?
N1 C1 H1 118.2 . . ?
N1 C1 C2 123.50(18) . . ?
C2 C1 H1 118.2 . . ?
C3 C2 H2 120.5 . . ?
C1 C2 C3 118.93(17) . . ?
C1 C2 H2 120.5 . . ?
C3 C4 H4 120.5 . . ?
C3 C4 C5 118.92(18) . . ?
C5 C4 H4 120.5 . . ?
N1 C5 C4 123.49(18) . . ?
N1 C5 H5 118.3 . . ?
C4 C5 H5 118.3 . . ?
C14 C13 C12 119.92(16) . . ?
C18 C13 C12 121.04(17) . . ?
C18 C13 C14 119.02(16) . . ?
O3 C14 C13 122.41(15) . . ?
O3 C14 C15 117.92(17) . . ?
C15 C14 C13 119.66(16) . . ?
S1 C6 S2 118.75(11) . . ?
S1 C6 H6A 107.6 . . ?
S1 C6 H6B 107.6 . . ?
S2 C6 H6A 107.6 . . ?
S2 C6 H6B 107.6 . . ?
H6A C6 H6B 107.1 . . ?
C21 C20 C19 121.3(3) . . ?
C21 C20 C25 118.1(5) . . ?
C25 C20 C19 120.5(5) . . ?
C7 C10 H10 120.3 . . ?
C11 C10 C7 119.31(19) . . ?
C11 C10 H10 120.3 . . ?
C14 C15 H15 119.9 . . ?
C16 C15 C14 120.25(18) . . ?
C16 C15 H15 119.9 . . ?
C15 C16 H16 119.7 . . ?
C15 C16 C17 120.69(16) . . ?
C17 C16 H16 119.7 . . ?
N2 C11 C10 122.6(2) . . ?
N2 C11 H11 118.7 . . ?
C10 C11 H11 118.7 . . ?
C13 C18 H18 119.6 . . ?
C17 C18 C13 120.83(18) . . ?
C17 C18 H18 119.6 . . ?
C16 C17 H17 120.2 . . ?
C18 C17 C16 119.53(17) . . ?
C18 C17 H17 120.2 . . ?
N2 C9 C8 123.70(19) . . ?
N2 C9 H9 118.2 . . ?
C8 C9 H9 118.2 . . ?
C21 O6 H6 109.5 . . ?
C24 C23 H23 119.0 . . ?
C24 C23 C22 122.0(5) . . ?
C22 C23 H23 119.0 . . ?
O4 C19 C20 116.0(4) . . ?
O5 C19 O4 123.1(4) . . ?
O5 C19 C20 121.0(3) . . ?
O6 C21 C20 121.2(4) . . ?
O6 C21 C22 118.3(4) . . ?
C22 C21 C20 120.5(4) . . ?
C20 C25 H25 119.5 . . ?
C24 C25 C20 121.0(4) . . ?
C24 C25 H25 119.5 . . ?
C23 C24 C25 119.3(4) . . ?
C23 C24 H24 120.4 . . ?
C25 C24 H24 120.4 . . ?
C23 C22 C21 119.1(5) . . ?
C23 C22 H22 120.5 . . ?
C21 C22 H22 120.5 . . ?
C19B O4B H4B 109.5 . . ?
O5B C19B O4B 121.7(9) . . ?
O5B C19B C20B 121.9(8) . . ?
O4B C19B C20B 116.4(8) . . ?
C21B O6B H6BA 109.5 . . ?
C21B C20B C19B 120.2(6) . . ?
C21B C20B C25B 120.0 . . ?
C25B C20B C19B 119.8(6) . . ?
O6B C21B C20B 121.8(6) . . ?
O6B C21B C22B 118.2(6) . . ?
C22B C21B C20B 120.0 . . ?
C21B C22B H22B 120.0 . . ?
C21B C22B C23B 120.0 . . ?
C23B C22B H22B 120.0 . . ?
C22B C23B H23B 120.0 . . ?
C22B C23B C24B 120.0 . . ?
C24B C23B H23B 120.0 . . ?
C23B C24B H24B 120.0 . . ?
C25B C24B C23B 120.0 . . ?
C25B C24B H24B 120.0 . . ?
C20B C25B H25B 120.0 . . ?
C24B C25B C20B 120.0 . . ?
C24B C25B H25B 120.0 . . ?

loop_
_geom_bond_atom_site_label_1
_geom_bond_atom_site_label_2
_geom_bond_distance
_geom_bond_site_symmetry_2
_geom_bond_publ_flag
S1 C3 1.7579(18) . ?
S1 C6 1.8067(19) . ?
S2 C7 1.7557(18) . ?
S2 C6 1.8078(19) . ?
O2 C12 1.235(2) . ?
O1 H1A 0.8400 . ?
O1 C12 1.310(2) . ?
O3 H3 0.8400 . ?
O3 C14 1.356(2) . ?
N1 C1 1.341(2) . ?
N1 C5 1.336(3) . ?
N2 C11 1.335(3) . ?
N2 C9 1.336(3) . ?
O4 H4A 0.8400 . ?
O4 C19 1.305(4) . ?
C12 C13 1.485(2) . ?
O5 C19 1.240(5) . ?
C3 C2 1.398(3) . ?
C3 C4 1.389(3) . ?
C7 C8 1.394(3) . ?
C7 C10 1.393(3) . ?
C8 H8 0.9500 . ?
C8 C9 1.393(3) . ?
C1 H1 0.9500 . ?
C1 C2 1.383(2) . ?
C2 H2 0.9500 . ?
C4 H4 0.9500 . ?
C4 C5 1.390(3) . ?
C5 H5 0.9500 . ?
C13 C14 1.404(3) . ?
C13 C18 1.402(2) . ?
C14 C15 1.397(2) . ?
C6 H6A 0.9900 . ?
C6 H6B 0.9900 . ?
C20 C19 1.471(7) . ?
C20 C21 1.404(6) . ?
C20 C25 1.412(4) . ?
C10 H10 0.9500 . ?
C10 C11 1.379(3) . ?
C15 H15 0.9500 . ?
C15 C16 1.380(3) . ?
C16 H16 0.9500 . ?
C16 C17 1.390(3) . ?
C11 H11 0.9500 . ?
C18 H18 0.9500 . ?
C18 C17 1.384(3) . ?
C17 H17 0.9500 . ?
C9 H9 0.9500 . ?
O6 H6 0.8400 . ?
O6 C21 1.356(4) . ?
C23 H23 0.9500 . ?
C23 C24 1.375(7) . ?
C23 C22 1.375(6) . ?
C21 C22 1.396(5) . ?
C25 H25 0.9500 . ?
C25 C24 1.378(4) . ?
C24 H24 0.9500 . ?
C22 H22 0.9500 . ?
O5B C19B 1.254(11) . ?
O4B H4B 0.8400 . ?
O4B C19B 1.310(9) . ?
C19B C20B 1.466(11) . ?
O6B H6BA 0.8400 . ?
O6B C21B 1.346(7) . ?
C20B C21B 1.3900 . ?
C20B C25B 1.3900 . ?
C21B C22B 1.3900 . ?
C22B H22B 0.9500 . ?
C22B C23B 1.3900 . ?
C23B H23B 0.9500 . ?
C23B C24B 1.3900 . ?
C24B H24B 0.9500 . ?
C24B C25B 1.3900 . ?
C25B H25B 0.9500 . ?

loop_
_geom_hbond_atom_site_label_D
_geom_hbond_atom_site_label_H
_geom_hbond_atom_site_label_A
_geom_hbond_distance_DH
_geom_hbond_distance_HA
_geom_hbond_distance_DA
_geom_hbond_angle_DHA
_geom_hbond_site_symmetry_A
_geom_hbond_publ_flag
O1 H1A N1 0.84 1.80 2.640(2) 175.3 . yes
O3 H3 O2 0.84 1.85 2.5873(19) 145.7 . yes
O4 H4A N2 0.84 1.75 2.586(3) 179.2 . yes
C8 H8 S1 0.95 2.88 3.5300(19) 126.8 . yes
C1 H1 O2 0.95 2.40 3.129(2) 133.7 . yes
C4 H4 S2 0.95 2.98 3.6175(19) 125.8 . yes
C4 H4 O6B 0.95 2.44 3.299(6) 151.1 2_564 yes
C5 H5 O5B 0.95 2.23 3.028(5) 140.4 2_564 yes
C15 H15 O5 0.95 2.41 3.201(3) 140.5 4_556 yes
C9 H9 O5 0.95 2.54 3.110(3) 118.6 1_455 yes
O6 H6 O5 0.84 1.85 2.588(4) 146.5 . yes
C22 H22 O6 0.95 2.59 3.521(5) 167.2 4_557 yes
O4B H4B N2 0.84 1.90 2.735(7) 170.3 . yes
O6B H6BA O5B 0.84 1.83 2.573(7) 147.0 . yes

loop_
_geom_torsion_atom_site_label_1
_geom_torsion_atom_site_label_2
_geom_torsion_atom_site_label_3
_geom_torsion_atom_site_label_4
_geom_torsion
_geom_torsion_site_symmetry_1
_geom_torsion_site_symmetry_2
_geom_torsion_site_symmetry_3
_geom_torsion_site_symmetry_4
_geom_torsion_publ_flag
S1 C3 C2 C1 176.98(15) . . . . ?
S1 C3 C4 C5 -177.30(16) . . . . ?
S2 C7 C8 C9 179.06(15) . . . . ?
S2 C7 C10 C11 -179.99(15) . . . . ?
O2 C12 C13 C14 1.4(3) . . . . ?
O2 C12 C13 C18 180.00(18) . . . . ?
O1 C12 C13 C14 -177.99(17) . . . . ?
O1 C12 C13 C18 0.6(3) . . . . ?
O3 C14 C15 C16 -179.73(19) . . . . ?
N1 C1 C2 C3 1.5(3) . . . . ?
C12 C13 C14 O3 -1.4(3) . . . . ?
C12 C13 C14 C15 178.79(18) . . . . ?
C12 C13 C18 C17 -179.48(18) . . . . ?
C3 S1 C6 S2 -76.50(13) . . . . ?
C3 C4 C5 N1 -0.7(3) . . . . ?
C7 S2 C6 S1 -75.43(12) . . . . ?
C7 C8 C9 N2 0.4(3) . . . . ?
C7 C10 C11 N2 1.4(3) . . . . ?
C8 C7 C10 C11 -0.9(3) . . . . ?
C1 N1 C5 C4 -0.4(3) . . . . ?
C2 C3 C4 C5 2.1(3) . . . . ?
C4 C3 C2 C1 -2.5(3) . . . . ?
C5 N1 C1 C2 0.0(3) . . . . ?
C13 C14 C15 C16 0.1(3) . . . . ?
C13 C18 C17 C16 1.3(3) . . . . ?
C14 C13 C18 C17 -0.8(3) . . . . ?
C14 C15 C16 C17 0.4(3) . . . . ?
C6 S1 C3 C2 -176.67(14) . . . . ?
C6 S1 C3 C4 2.7(2) . . . . ?
C6 S2 C7 C8 6.24(19) . . . . ?
C6 S2 C7 C10 -174.77(14) . . . . ?
C20 C21 C22 C23 0.6(7) . . . . ?
C20 C25 C24 C23 -0.1(6) . . . . ?
C10 C7 C8 C9 0.1(3) . . . . ?
C15 C16 C17 C18 -1.0(3) . . . . ?
C11 N2 C9 C8 0.0(3) . . . . ?
C18 C13 C14 O3 179.96(18) . . . . ?
C18 C13 C14 C15 0.1(3) . . . . ?
C9 N2 C11 C10 -0.9(3) . . . . ?
O6 C21 C22 C23 -179.9(5) . . . . ?
C19 C20 C21 O6 1.9(6) . . . . ?
C19 C20 C21 C22 -178.6(6) . . . . ?
C19 C20 C25 C24 178.4(4) . . . . ?
C21 C20 C19 O4 -178.9(4) . . . . ?
C21 C20 C19 O5 1.2(6) . . . . ?
C21 C20 C25 C24 0.8(6) . . . . ?
C25 C20 C19 O4 3.5(6) . . . . ?
C25 C20 C19 O5 -176.4(4) . . . . ?
C25 C20 C21 O6 179.5(5) . . . . ?
C25 C20 C21 C22 -1.0(6) . . . . ?
C24 C23 C22 C21 0.1(7) . . . . ?
C22 C23 C24 C25 -0.3(7) . . . . ?
O5B C19B C20B C21B 7.6(14) . . . . ?
O5B C19B C20B C25B -173.2(7) . . . . ?
O4B C19B C20B C21B -173.2(7) . . . . ?
O4B C19B C20B C25B 6.0(11) . . . . ?
C19B C20B C21B O6B -2.1(11) . . . . ?
C19B C20B C21B C22B 179.2(10) . . . . ?
C19B C20B C25B C24B -179.2(10) . . . . ?
O6B C21B C22B C23B -178.7(7) . . . . ?
C20B C21B C22B C23B 0.0 . . . . ?
C21B C20B C25B C24B 0.0 . . . . ?
C21B C22B C23B C24B 0.0 . . . . ?
C22B C23B C24B C25B 0.0 . . . . ?
C23B C24B C25B C20B 0.0 . . . . ?
C25B C20B C21B O6B 178.7(7) . . . . ?
C25B C20B C21B C22B 0.0 . . . . ?
